data_1555058
loop_
_publ_author_name
'Zang, Yi'
'Gong, Yi-Hua'
'Li, Xu-Wen'
'Li, Xiao-Nian'
'Liu, Jun-Jun'
'Chen, Chun-Mei'
'Zhou, Yuan'
'Gu, Liang-Hu'
'Luo, Zeng-Wei'
'Wang, Jian-Ping'
'Sun, Wei-Guang'
'Zhu, Hu-Cheng'
'Zhang, Yong-Hui'

_publ_section_title
;
 Canescones A--E: aromatic polyketide dimers with PTP1B inhibitory
 activity from Penicillium canescens
;
_journal_issue 18
_journal_name_full 'Organic Chemistry Frontiers'
_journal_page_first 3274
_journal_paper_doi 10.1039/C9QO00820A
_journal_volume 6
_journal_year 2019
_chemical_formula_moiety 'C22 H23 N O9'
_chemical_formula_sum 'C22 H23 N O9'
_chemical_formula_weight 445.41
_space_group_crystal_system monoclinic
_space_group_IT_number 14
_space_group_name_Hall '-P 2yn'
_space_group_name_H-M_alt 'P 1 21/n 1'
_atom_sites_solution_hydrogens geom
_atom_sites_solution_primary dual
_audit_creation_date 2018-12-06
_audit_creation_method
;
Olex2 1.2
(compiled 2018.05.29 svn.r3508 for OlexSys, GUI svn.r5506)
;
_audit_update_record
;
2018-12-06 deposited with the CCDC.	2019-08-01 downloaded from the CCDC.
;
_cell_angle_alpha 90
_cell_angle_beta 102.3917(6)
_cell_angle_gamma 90
_cell_formula_units_Z 4
_cell_length_a 8.26703(5)
_cell_length_b 13.79202(8)
_cell_length_c 17.73644(10)
_cell_measurement_reflns_used 25467
_cell_measurement_temperature 99.99(10)
_cell_measurement_theta_max 73.6880
_cell_measurement_theta_min 3.1860
_cell_volume 1975.18(2)
_computing_cell_refinement 'CrysAlisPro 1.171.39.28b (Rigaku OD, 2015)'
_computing_data_collection 'CrysAlisPro 1.171.39.28b (Rigaku OD, 2015)'
_computing_data_reduction 'CrysAlisPro 1.171.39.28b (Rigaku OD, 2015)'
_computing_molecular_graphics 'Olex2 (Dolomanov et al., 2009)'
_computing_publication_material 'Olex2 (Dolomanov et al., 2009)'
_computing_structure_refinement 'ShelXL (Sheldrick, 2015)'
_computing_structure_solution 'ShelXT (Sheldrick, 2015)'
_diffrn_ambient_environment N~2~
_diffrn_ambient_temperature 99.99(10)
_diffrn_detector 'CCD plate'
_diffrn_measured_fraction_theta_full 1.000
_diffrn_measured_fraction_theta_max 0.995
_diffrn_measurement_details
;
List of Runs (angles in degrees, time in seconds):

  # Type    Start    End  Width  t~exp~   \w     \q     \k     \f   Frames
#--------------------------------------------------------------------------
  1  \w     51.00  82.00   0.50    0.50    --    0.00  57.00-120.00   62
  2  \w    -22.00   7.00   0.50    0.50    --    0.00  57.00-120.00   58
  3  \w      6.00  46.00   0.50    0.50    --    0.00  38.00  60.00   80
  4  \w    -37.00  10.00   0.50    0.50    --    0.00 -38.00  60.00   94
  5  \w     20.00  89.00   0.50    0.50    --    0.00  38.00 -30.00  138
  6  \w     -5.00  26.00   0.50    0.50    --    0.00  57.00  90.00   62
  7  \w    -16.00  77.00   0.50    0.50    --    0.00  19.00 120.00  186
  8  \w    -17.00  61.00   0.50    0.50    --    0.00  57.00-180.00  156
  9  \w     38.00  88.00   0.50    0.50    --    0.00  57.00  90.00  100
 10  \w    -30.00   7.00   0.50    0.50    --    0.00 -82.00 -30.00   74
 11  \w     18.00  44.00   0.50    0.50    --    0.00  57.00-120.00   52
 12  \w    -17.00  16.00   0.50    0.50    --    0.00  38.00 -30.00   66
 13  \w     69.00  95.00   0.50    0.60    --   94.60  73.00  53.29   52
 14  \w     68.00 184.00   0.50    0.60    --   94.60  70.00-174.62  232
 15  \w     69.00  95.00   0.50    0.60    --   94.60  68.00  25.71   52
 16  \w    143.00 169.00   0.50    0.60    --   94.60  67.00 -98.93   52
 17  \w     69.00 129.00   0.50    0.60    --   94.60  67.00 -98.93  120
 18  \w    131.00 157.00   0.50    0.60    --   94.60  70.00 -51.85   52
 19  \w     66.00  91.00   0.50    0.60    --   94.60  74.00   0.40   50
 20  \w     68.00 178.00   0.50    0.60    --   94.60  69.00 105.10  220
 21  \w     69.00  95.00   0.50    0.60    --   94.60  73.00 123.44   52
 22  \w    145.00 174.00   0.50    0.60    --   94.60  69.00  72.83   58
 23  \w     68.00 119.00   0.50    0.60    --   94.60  69.00 170.02  102
 24  \w    123.00 184.00   0.50    0.60    --   94.60  69.00 170.02  122
 25  \w     67.00  93.00   0.50    0.60    --   94.60  73.00  92.26   52
 26  \w     69.00 100.00   0.50    0.60    --   94.60  66.00  91.65   62
 27  \w     70.00 184.00   0.50    0.60    --   94.60  65.00 123.22  228
 28  \w     30.00 110.00   0.50    0.60    --   94.60 -82.00  90.00  160
 29  \w      6.00 126.00   0.50    0.60    --   94.60 -82.00 -90.00  240
 30  \w     71.00 112.00   0.50    0.60    --   94.60  61.00 -71.56   82
 31  \w    108.00 183.00   0.50    0.60    --   94.60  65.00-136.48  150
 32  \w     68.00 137.00   0.50    0.60    --   94.60  69.00  72.83  138
 33  \w     68.00  96.00   0.50    0.60    --   94.60  70.00 -51.85   56
 34  \w      5.00 124.00   0.50    0.60    --   94.60 -77.00 120.00  238
 35  \w     70.00  96.00   0.50    0.60    --   94.60  65.00-136.48   52
 36  \w     71.00 184.00   0.50    0.60    --   94.60  61.00   0.00  226
 37  \w     71.00 184.00   0.50    0.60    --   94.60  61.00 -60.00  226
 38  \w     71.00  97.00   0.50    0.60    --   94.60  61.00-150.00   52
 39  \w     71.00  97.00   0.50    0.60    --   94.60  63.00-113.10   52
 40  \w     51.00  78.00   0.50    0.60    --   94.60 -82.00 -60.00   54
 41  \w     92.00 123.00   0.50    0.60    --   94.60 -82.00 -60.00   62
 42  \w     71.00  97.00   0.50    0.60    --   94.60  61.00-120.00   52
 43  \w     70.00 132.00   0.50    0.60    --   94.60  65.00-108.84  124
 44  \w     70.00 183.00   0.50    0.60    --   94.60  65.00  60.56  226
 45  \w     76.00 102.00   0.50    0.60    --   94.60  45.00-120.00   52
 46  \w     71.00 129.00   0.50    0.60    --   94.60  61.00 -30.00  116
 47  \w    138.00 165.00   0.50    0.60    --   94.60  61.00 -30.00   54
 48  \w     90.00 122.00   0.50    0.60    --   94.60 -82.00   0.00   64
 49  \w     45.00  79.00   0.50    0.60    --   94.60 -82.00   0.00   68
 50  \w    101.00 126.00   0.50    0.60    --   94.60  71.00  36.71   50
 51  \w     47.00 125.00   0.50    0.60    --   94.60 -82.00-180.00  156
 52  \w     67.00  93.00   0.50    0.60    --   94.60  71.00  36.71   52
 53  \w    147.00 172.00   0.50    0.60    --   94.60  68.00  25.71   50
 54  \w     66.00  91.00   0.50    0.60    --   94.60  75.00 151.85   50
 55  \w     70.00 178.00   0.50    0.60    --   94.60  63.00 -19.63  216
 56  \w     68.00  94.00   0.50    0.60    --   94.60  70.00 143.68   52
;
_diffrn_measurement_device 'four-circle diffractometer'
_diffrn_measurement_device_type 'XtaLAB AFC12 (RINC): Kappa single'
_diffrn_measurement_method '\w scans'
_diffrn_orient_matrix_type 'CrysAlisPro convention (1999,Acta A55,543-557)'
_diffrn_orient_matrix_UB_11 -0.1735227000
_diffrn_orient_matrix_UB_12 -0.0235014000
_diffrn_orient_matrix_UB_13 -0.0484954000
_diffrn_orient_matrix_UB_21 -0.0402503000
_diffrn_orient_matrix_UB_22 -0.0569609000
_diffrn_orient_matrix_UB_23 0.0684322000
_diffrn_orient_matrix_UB_31 -0.0684681000
_diffrn_orient_matrix_UB_32 0.0931364000
_diffrn_orient_matrix_UB_33 0.0295488000
_diffrn_radiation_monochromator graphite
_diffrn_radiation_probe x-ray
_diffrn_radiation_type CuK\a
_diffrn_radiation_wavelength 1.54184
_diffrn_reflns_av_R_equivalents 0.0284
_diffrn_reflns_av_unetI/netI 0.0127
_diffrn_reflns_Laue_measured_fraction_full 1.000
_diffrn_reflns_Laue_measured_fraction_max 0.995
_diffrn_reflns_limit_h_max 10
_diffrn_reflns_limit_h_min -10
_diffrn_reflns_limit_k_max 17
_diffrn_reflns_limit_k_min -16
_diffrn_reflns_limit_l_max 22
_diffrn_reflns_limit_l_min -22
_diffrn_reflns_number 44113
_diffrn_reflns_point_group_measured_fraction_full 1.000
_diffrn_reflns_point_group_measured_fraction_max 0.995
_diffrn_reflns_theta_full 67.684
_diffrn_reflns_theta_max 73.957
_diffrn_reflns_theta_min 4.097
_diffrn_source 'fine-focus sealed X-ray tube'
_diffrn_source_type 'Enhance (Cu) X-ray Source'
_exptl_absorpt_coefficient_mu 0.993
_exptl_absorpt_correction_T_max 1.00000
_exptl_absorpt_correction_T_min 0.74429
_exptl_absorpt_correction_type multi-scan
_exptl_absorpt_process_details
;
CrysAlisPro 1.171.39.28b (Rigaku Oxford Diffraction, 2015)
Empirical absorption correction using spherical harmonics,
 implemented in SCALE3 ABSPACK scaling algorithm.
;
_exptl_crystal_colour colourless
_exptl_crystal_colour_primary colourless
_exptl_crystal_density_diffrn 1.498
_exptl_crystal_description block
_exptl_crystal_F_000 936
_exptl_crystal_recrystallization_method 'Re-crystallisation from solvent: methanol'
_exptl_crystal_size_max 0.29
_exptl_crystal_size_mid 0.16
_exptl_crystal_size_min 0.12
_refine_diff_density_max 0.241
_refine_diff_density_min -0.224
_refine_diff_density_rms 0.039
_refine_ls_extinction_method none
_refine_ls_goodness_of_fit_ref 1.065
_refine_ls_hydrogen_treatment constr
_refine_ls_matrix_type full
_refine_ls_number_parameters 295
_refine_ls_number_reflns 3987
_refine_ls_number_restraints 7
_refine_ls_restrained_S_all 1.065
_refine_ls_R_factor_all 0.0351
_refine_ls_R_factor_gt 0.0331
_refine_ls_shift/su_max 0.001
_refine_ls_shift/su_mean 0.000
_refine_ls_structure_factor_coef Fsqd
_refine_ls_weighting_details 'w=1/[\s^2^(Fo^2^)+(0.0476P)^2^+0.7808P] where P=(Fo^2^+2Fc^2^)/3'
_refine_ls_weighting_scheme calc
_refine_ls_wR_factor_gt 0.0899
_refine_ls_wR_factor_ref 0.0913
_reflns_Friedel_coverage 0.000
_reflns_number_gt 3765
_reflns_number_total 3987
_reflns_threshold_expression 'I > 2\s(I)'
_cod_data_source_file c9qo00820a2.cif
_cod_data_source_block 20181203_zy-pc-25
_cod_database_code 1555058
_shelx_shelxl_version_number 2014/7
_shelx_space_group_comment
;
The symmetry employed for this shelxl refinement is uniquely defined
by the following loop, which should always be used as a source of
symmetry information in preference to the above space-group names.
They are only intended as comments.
;
_shelx_estimated_absorpt_t_max 0.890
_shelx_estimated_absorpt_t_min 0.762
_reflns_odcompleteness_completeness 100.00
_reflns_odcompleteness_iscentric 1
_reflns_odcompleteness_theta 66.97
_olex2_refinement_description
;
1. Fixed Uiso
 At 1.2 times of:
  All C(H) groups, All C(H,H) groups
 At 1.5 times of:
  All C(H,H,H) groups, All O(H) groups
2. Rigid bond restraints
 O27, C16
 with sigma for 1-2 distances of 0.005 and sigma for 1-3 distances of 0.005
3. Uiso/Uaniso restraints and constraints
C16 \\sim O27: within 2A with sigma of 0.005 and sigma for terminal atoms of
0.01
4.a Ternary CH refined with riding coordinates:
 C18(H18)
4.b Secondary CH2 refined with riding coordinates:
 C9(H9A,H9B), C24(H24A,H24B), C25(H25A,H25B)
4.c Aromatic/amide H refined with riding coordinates:
 C14(H14), C7(H7)
4.d Idealised Me refined as rotating group:
 C26(H26A,H26B,H26C), C22(H22A,H22B,H22C), C21(H21A,H21B,H21C), C23(H23A,H23B,
 H23C)
4.e Idealised tetrahedral OH refined as rotating group:
 O29(H29), O26(H26)
;
_olex2_submission_special_instructions 'No special instructions were received'
_oxdiff_exptl_absorpt_empirical_details
;
Empirical correction (ABSPACK) includes:
- Absorption correction using spherical harmonics
- Frame scaling
;
_oxdiff_exptl_absorpt_empirical_full_max 1.439
_oxdiff_exptl_absorpt_empirical_full_min 0.743

loop_
_space_group_symop_operation_xyz
'x, y, z'
'-x+1/2, y+1/2, -z+1/2'
'-x, -y, -z'
'x-1/2, -y-1/2, z-1/2'

loop_
_atom_site_label
_atom_site_type_symbol
_atom_site_fract_x
_atom_site_fract_y
_atom_site_fract_z
_atom_site_U_iso_or_equiv
_atom_site_adp_type
_atom_site_occupancy
_atom_site_site_symmetry_order
_atom_site_calc_flag
_atom_site_refinement_flags_posn
_atom_site_refinement_flags_adp
O11 O 0.26712(10) 0.83245(6) 0.25244(5) 0.02109(19) Uani 1 1 d . .
O1 O 0.28422(10) 0.80436(6) 0.41347(5) 0.02065(19) Uani 1 1 d . .
O31 O 0.22518(10) 0.96602(6) 0.32664(5) 0.02248(19) Uani 1 1 d . .
O27 O 0.93723(10) 0.61881(6) 0.43200(5) 0.0234(2) Uani 1 1 d . U
O29 O 0.06431(10) 0.72938(6) 0.33037(5) 0.02221(19) Uani 1 1 d . .
H29 H 0.0297 0.6996 0.3637 0.033 Uiso 1 1 calc GR .
O28 O 0.49406(11) 0.76990(7) 0.18597(5) 0.0243(2) Uani 1 1 d . .
O6 O -0.35119(11) 1.00429(7) 0.30218(5) 0.0275(2) Uani 1 1 d . .
O26 O 0.73889(11) 0.43669(7) 0.49075(5) 0.0278(2) Uani 1 1 d . .
H26 H 0.8325 0.4148 0.4946 0.042 Uiso 1 1 calc GR .
O30 O 0.02605(12) 0.86002(7) 0.47311(5) 0.0289(2) Uani 1 1 d . .
N17 N 0.74749(12) 0.64543(7) 0.50842(6) 0.0204(2) Uani 1 1 d . .
C13 C 0.52609(15) 0.75589(9) 0.26356(7) 0.0201(2) Uani 1 1 d . .
C20 C 0.40931(14) 0.77484(8) 0.37827(7) 0.0192(2) Uani 1 1 d . .
C12 C 0.40113(14) 0.78946(9) 0.29995(7) 0.0193(2) Uani 1 1 d . .
C19 C 0.54786(14) 0.72786(8) 0.42117(7) 0.0195(2) Uani 1 1 d . .
C16 C 0.80209(14) 0.65026(9) 0.44244(7) 0.0203(2) Uani 1 1 d . U
C15 C 0.67328(14) 0.69996(9) 0.38510(7) 0.0198(2) Uani 1 1 d . .
C2 C 0.13003(14) 0.81774(9) 0.36016(7) 0.0200(2) Uani 1 1 d . .
C14 C 0.66642(14) 0.71207(9) 0.30649(7) 0.0207(2) Uani 1 1 d . .
H14 H 0.7523 0.6916 0.2839 0.025 Uiso 1 1 calc R .
C8 C -0.13315(15) 0.93190(9) 0.27065(7) 0.0228(3) Uani 1 1 d . .
C4 C -0.12295(15) 0.92166(9) 0.35253(7) 0.0226(3) Uani 1 1 d . .
C18 C 0.58717(14) 0.69500(9) 0.50409(7) 0.0207(2) Uani 1 1 d . .
H18 H 0.5040 0.6478 0.5124 0.025 Uiso 1 1 calc R .
C10 C 0.15654(14) 0.88010(9) 0.29178(7) 0.0202(2) Uani 1 1 d . .
C3 C 0.01053(15) 0.86912(9) 0.40395(7) 0.0219(2) Uani 1 1 d . .
C9 C -0.00466(15) 0.89209(9) 0.23141(7) 0.0230(3) Uani 1 1 d . .
H9A H 0.0122 0.9360 0.1911 0.028 Uiso 1 1 calc R .
H9B H -0.0403 0.8299 0.2081 0.028 Uiso 1 1 calc R .
C24 C 0.81561(15) 0.57931(9) 0.57137(7) 0.0227(3) Uani 1 1 d . .
H24A H 0.8047 0.6079 0.6200 0.027 Uiso 1 1 calc R .
H24B H 0.9326 0.5694 0.5732 0.027 Uiso 1 1 calc R .
C5 C -0.25825(15) 0.96744(9) 0.36871(8) 0.0246(3) Uani 1 1 d . .
C7 C -0.27307(15) 0.98186(9) 0.24299(8) 0.0263(3) Uani 1 1 d . .
H7 H -0.3115 0.9988 0.1915 0.032 Uiso 1 1 calc R .
C25 C 0.72699(15) 0.48236(9) 0.56094(7) 0.0242(3) Uani 1 1 d . .
H25A H 0.7745 0.4402 0.6038 0.029 Uiso 1 1 calc R .
H25B H 0.6112 0.4921 0.5617 0.029 Uiso 1 1 calc R .
C26 C 0.60189(17) 0.77561(10) 0.56372(7) 0.0269(3) Uani 1 1 d . .
H26A H 0.6365 0.7487 0.6145 0.040 Uiso 1 1 calc GR .
H26B H 0.4964 0.8067 0.5592 0.040 Uiso 1 1 calc GR .
H26C H 0.6821 0.8223 0.5550 0.040 Uiso 1 1 calc GR .
C22 C 0.24922(17) 1.04226(9) 0.27532(8) 0.0274(3) Uani 1 1 d . .
H22A H 0.3088 1.0176 0.2386 0.041 Uiso 1 1 calc GR .
H22B H 0.3114 1.0938 0.3044 0.041 Uiso 1 1 calc GR .
H22C H 0.1435 1.0665 0.2486 0.041 Uiso 1 1 calc GR .
C21 C -0.31766(16) 0.98566(10) 0.44033(8) 0.0293(3) Uani 1 1 d . .
H21A H -0.3082 1.0535 0.4525 0.044 Uiso 1 1 calc GR .
H21B H -0.2519 0.9491 0.4819 0.044 Uiso 1 1 calc GR .
H21C H -0.4314 0.9662 0.4331 0.044 Uiso 1 1 calc GR .
C23 C 0.60327(17) 0.72474(11) 0.14389(7) 0.0310(3) Uani 1 1 d . .
H23A H 0.5640 0.7365 0.0897 0.047 Uiso 1 1 calc GR .
H23B H 0.6065 0.6562 0.1534 0.047 Uiso 1 1 calc GR .
H23C H 0.7125 0.7513 0.1603 0.047 Uiso 1 1 calc GR .

loop_
_atom_site_aniso_label
_atom_site_aniso_U_11
_atom_site_aniso_U_22
_atom_site_aniso_U_33
_atom_site_aniso_U_23
_atom_site_aniso_U_13
_atom_site_aniso_U_12
O11 0.0177(4) 0.0245(4) 0.0201(4) 0.0019(3) 0.0017(3) 0.0052(3)
O1 0.0162(4) 0.0256(4) 0.0194(4) 0.0013(3) 0.0020(3) 0.0046(3)
O31 0.0229(4) 0.0204(4) 0.0237(4) 0.0010(3) 0.0041(3) 0.0001(3)
O27 0.0165(4) 0.0262(5) 0.0271(4) 0.0035(3) 0.0036(3) 0.0040(3)
O29 0.0209(4) 0.0215(4) 0.0239(4) 0.0009(3) 0.0041(3) 0.0005(3)
O28 0.0238(4) 0.0304(5) 0.0182(4) -0.0003(3) 0.0033(3) 0.0068(4)
O6 0.0192(4) 0.0253(5) 0.0372(5) 0.0036(4) 0.0043(4) 0.0041(3)
O26 0.0242(4) 0.0281(5) 0.0307(5) -0.0039(4) 0.0048(4) 0.0011(4)
O30 0.0292(5) 0.0336(5) 0.0247(5) 0.0029(4) 0.0074(4) 0.0076(4)
N17 0.0168(5) 0.0219(5) 0.0213(5) 0.0028(4) 0.0013(4) 0.0030(4)
C13 0.0200(5) 0.0195(6) 0.0195(5) -0.0009(4) 0.0017(4) -0.0008(4)
C20 0.0161(5) 0.0188(6) 0.0223(6) -0.0004(4) 0.0031(4) 0.0007(4)
C12 0.0161(5) 0.0183(6) 0.0214(6) 0.0004(4) -0.0005(4) 0.0015(4)
C19 0.0177(5) 0.0182(6) 0.0213(6) 0.0001(4) 0.0013(4) -0.0007(4)
C16 0.0177(5) 0.0184(6) 0.0231(6) 0.0003(4) 0.0010(4) -0.0005(4)
C15 0.0169(5) 0.0180(5) 0.0233(6) -0.0001(4) 0.0016(4) 0.0002(4)
C2 0.0164(5) 0.0210(6) 0.0213(5) 0.0011(5) 0.0009(4) 0.0025(4)
C14 0.0176(5) 0.0212(6) 0.0230(6) -0.0014(5) 0.0037(4) 0.0014(4)
C8 0.0184(6) 0.0213(6) 0.0273(6) 0.0029(5) 0.0016(5) 0.0005(4)
C4 0.0192(6) 0.0198(6) 0.0282(6) 0.0009(5) 0.0037(5) 0.0009(4)
C18 0.0165(5) 0.0220(6) 0.0224(6) 0.0021(5) 0.0016(4) 0.0026(4)
C10 0.0169(5) 0.0212(6) 0.0221(6) 0.0001(5) 0.0032(4) 0.0029(4)
C3 0.0201(6) 0.0206(6) 0.0249(6) 0.0006(5) 0.0049(5) 0.0008(5)
C9 0.0195(6) 0.0254(6) 0.0227(6) 0.0035(5) 0.0013(5) 0.0034(5)
C24 0.0207(6) 0.0244(6) 0.0211(6) 0.0035(5) -0.0001(4) 0.0039(5)
C5 0.0196(6) 0.0194(6) 0.0340(7) 0.0020(5) 0.0039(5) 0.0006(5)
C7 0.0200(6) 0.0261(6) 0.0313(7) 0.0036(5) 0.0020(5) 0.0017(5)
C25 0.0221(6) 0.0247(6) 0.0251(6) 0.0031(5) 0.0034(5) 0.0029(5)
C26 0.0304(7) 0.0265(7) 0.0224(6) 0.0003(5) 0.0026(5) 0.0068(5)
C22 0.0282(6) 0.0228(6) 0.0303(7) 0.0050(5) 0.0045(5) 0.0000(5)
C21 0.0246(6) 0.0257(6) 0.0391(7) -0.0012(5) 0.0103(5) 0.0036(5)
C23 0.0278(7) 0.0434(8) 0.0218(6) -0.0043(5) 0.0053(5) 0.0087(6)

loop_
_atom_type_symbol
_atom_type_description
_atom_type_scat_dispersion_real
_atom_type_scat_dispersion_imag
_atom_type_scat_source
C C 0.0181 0.0091 'International Tables Vol C Tables 4.2.6.8 and 6.1.1.4'
H H 0.0000 0.0000 'International Tables Vol C Tables 4.2.6.8 and 6.1.1.4'
N N 0.0311 0.0180 'International Tables Vol C Tables 4.2.6.8 and 6.1.1.4'
O O 0.0492 0.0322 'International Tables Vol C Tables 4.2.6.8 and 6.1.1.4'

loop_
_geom_angle_atom_site_label_1
_geom_angle_atom_site_label_2
_geom_angle_atom_site_label_3
_geom_angle
C12 O11 C10 114.61(9)
C20 O1 C2 112.85(9)
C10 O31 C22 116.07(9)
C2 O29 H29 109.5
C13 O28 C23 117.30(10)
C5 O6 C7 107.85(10)
C25 O26 H26 109.5
C16 N17 C18 113.38(9)
C16 N17 C24 123.47(10)
C24 N17 C18 121.58(10)
O28 C13 C12 114.51(10)
O28 C13 C14 125.33(11)
C14 C13 C12 120.16(11)
O1 C20 C12 121.92(10)
O1 C20 C19 119.94(10)
C12 C20 C19 118.13(11)
O11 C12 C13 115.77(10)
O11 C12 C20 122.35(10)
C20 C12 C13 121.79(11)
C20 C19 C18 130.83(11)
C15 C19 C20 119.13(11)
C15 C19 C18 109.96(10)
O27 C16 N17 126.20(11)
O27 C16 C15 126.58(11)
N17 C16 C15 107.22(10)
C19 C15 C16 108.19(10)
C19 C15 C14 123.74(11)
C14 C15 C16 127.90(11)
O1 C2 C10 109.64(9)
O1 C2 C3 107.55(9)
O29 C2 O1 111.03(9)
O29 C2 C10 107.46(9)
O29 C2 C3 110.55(9)
C10 C2 C3 110.63(9)
C13 C14 C15 116.92(11)
C13 C14 H14 121.5
C15 C14 H14 121.5
C4 C8 C9 122.61(11)
C7 C8 C4 106.09(11)
C7 C8 C9 131.31(12)
C8 C4 C3 123.28(11)
C5 C4 C8 106.99(11)
C5 C4 C3 129.72(12)
N17 C18 C19 101.13(9)
N17 C18 H18 109.6
N17 C18 C26 111.39(10)
C19 C18 H18 109.6
C19 C18 C26 115.29(10)
C26 C18 H18 109.6
O11 C10 C2 110.05(9)
O11 C10 C9 105.16(9)
O31 C10 O11 111.42(9)
O31 C10 C2 103.75(9)
O31 C10 C9 115.32(10)
C9 C10 C2 111.22(10)
O30 C3 C2 121.23(11)
O30 C3 C4 125.71(11)
C4 C3 C2 112.94(10)
C8 C9 C10 108.28(10)
C8 C9 H9A 110.0
C8 C9 H9B 110.0
C10 C9 H9A 110.0
C10 C9 H9B 110.0
H9A C9 H9B 108.4
N17 C24 H24A 109.4
N17 C24 H24B 109.4
N17 C24 C25 111.16(10)
H24A C24 H24B 108.0
C25 C24 H24A 109.4
C25 C24 H24B 109.4
O6 C5 C4 108.99(11)
O6 C5 C21 116.85(11)
C4 C5 C21 134.14(12)
O6 C7 H7 125.0
C8 C7 O6 110.08(11)
C8 C7 H7 125.0
O26 C25 C24 112.10(10)
O26 C25 H25A 109.2
O26 C25 H25B 109.2
C24 C25 H25A 109.2
C24 C25 H25B 109.2
H25A C25 H25B 107.9
C18 C26 H26A 109.5
C18 C26 H26B 109.5
C18 C26 H26C 109.5
H26A C26 H26B 109.5
H26A C26 H26C 109.5
H26B C26 H26C 109.5
O31 C22 H22A 109.5
O31 C22 H22B 109.5
O31 C22 H22C 109.5
H22A C22 H22B 109.5
H22A C22 H22C 109.5
H22B C22 H22C 109.5
C5 C21 H21A 109.5
C5 C21 H21B 109.5
C5 C21 H21C 109.5
H21A C21 H21B 109.5
H21A C21 H21C 109.5
H21B C21 H21C 109.5
O28 C23 H23A 109.5
O28 C23 H23B 109.5
O28 C23 H23C 109.5
H23A C23 H23B 109.5
H23A C23 H23C 109.5
H23B C23 H23C 109.5

loop_
_geom_bond_atom_site_label_1
_geom_bond_atom_site_label_2
_geom_bond_distance
O11 C12 1.3742(14)
O11 C10 1.4242(14)
O1 C20 1.3791(14)
O1 C2 1.4267(14)
O31 C10 1.3992(15)
O31 C22 1.4323(15)
O27 C16 1.2488(15)
O29 H29 0.8200
O29 C2 1.3915(15)
O28 C13 1.3582(14)
O28 C23 1.4317(15)
O6 C5 1.3608(16)
O6 C7 1.3807(17)
O26 H26 0.8200
O26 C25 1.4175(15)
O30 C3 1.2122(15)
N17 C16 1.3432(16)
N17 C18 1.4786(15)
N17 C24 1.4578(15)
C13 C12 1.4087(17)
C13 C14 1.3827(17)
C20 C12 1.3908(16)
C20 C19 1.3916(16)
C19 C15 1.3846(17)
C19 C18 1.5062(16)
C16 C15 1.4742(16)
C15 C14 1.3932(17)
C2 C10 1.5403(16)
C2 C3 1.5527(16)
C14 H14 0.9300
C8 C4 1.4434(17)
C8 C9 1.4939(17)
C8 C7 1.3452(17)
C4 C3 1.4638(17)
C4 C5 1.3675(17)
C18 H18 0.9800
C18 C26 1.5213(17)
C10 C9 1.5288(16)
C9 H9A 0.9700
C9 H9B 0.9700
C24 H24A 0.9700
C24 H24B 0.9700
C24 C25 1.5168(18)
C5 C21 1.4784(19)
C7 H7 0.9300
C25 H25A 0.9700
C25 H25B 0.9700
C26 H26A 0.9600
C26 H26B 0.9600
C26 H26C 0.9600
C22 H22A 0.9600
C22 H22B 0.9600
C22 H22C 0.9600
C21 H21A 0.9600
C21 H21B 0.9600
C21 H21C 0.9600
C23 H23A 0.9600
C23 H23B 0.9600
C23 H23C 0.9600
